data_4331507
loop_
_publ_author_name
'Evans, William J.'
'Miller, Kevin A.'
'Lee, David S.'
'Ziller, Joseph W.'

_publ_section_title
;
 Synthesis, Structure, and Ligand-Based Reduction Reactivity of Trivalent
 Organosamarium Benzene Chalcogenolate Complexes (C5Me5)2Sm(EPh)(THF) and
 [(C5Me5)2Sm(\m-EPh)]2
;
_journal_issue 12
_journal_name_full 'Inorganic Chemistry'
_journal_page_first 4326
_journal_page_last 4332
_journal_paper_doi 10.1021/ic0502170
_journal_volume 44
_journal_year 2005
_chemical_formula_sum 'C66 H86 Se2 Sm2'
_chemical_formula_weight 1337.97
_chemical_name_systematic
; 
 ? 
;
_space_group_IT_number 2
_symmetry_cell_setting triclinic
_symmetry_space_group_name_Hall '-P 1'
_symmetry_space_group_name_H-M 'P -1'
_atom_sites_solution_hydrogens geom
_atom_sites_solution_primary direct
_atom_sites_solution_secondary difmap
_audit_creation_method SHELXTL
_cell_angle_alpha 111.0120(10)
_cell_angle_beta 98.1180(10)
_cell_angle_gamma 97.3330(10)
_cell_formula_units_Z 1
_cell_length_a 10.3260(4)
_cell_length_b 10.6832(4)
_cell_length_c 14.8928(7)
_cell_measurement_temperature 163(2)
_cell_volume 1489.77(11)
_computing_cell_refinement 'Bruker SMART/SAINT'
_computing_data_collection 'Bruker SMART'
_computing_data_reduction 'Bruker SAINT'
_computing_molecular_graphics 'Bruker SHELXTL'
_computing_publication_material 'Bruker SHELXTL'
_computing_structure_refinement 'Bruker SHELXTL'
_computing_structure_solution 'Bruker SHELXTL'
_diffrn_ambient_temperature 163(2)
_diffrn_measured_fraction_theta_full 0.942
_diffrn_measured_fraction_theta_max 0.942
_diffrn_measurement_device_type 'CCD area detector'
_diffrn_measurement_method 'omega scans'
_diffrn_radiation_monochromator graphite
_diffrn_radiation_source 'sealed tube'
_diffrn_radiation_type MoK\a
_diffrn_radiation_wavelength 0.71073
_diffrn_reflns_av_R_equivalents 0.0213
_diffrn_reflns_av_sigmaI/netI 0.0252
_diffrn_reflns_limit_h_max 13
_diffrn_reflns_limit_h_min -12
_diffrn_reflns_limit_k_max 13
_diffrn_reflns_limit_k_min -13
_diffrn_reflns_limit_l_max 19
_diffrn_reflns_limit_l_min -19
_diffrn_reflns_number 15797
_diffrn_reflns_theta_full 28.27
_diffrn_reflns_theta_max 28.27
_diffrn_reflns_theta_min 2.03
_diffrn_standards_decay_% '< 1.0'
_diffrn_standards_interval_count 'initial 50 frames recollected'
_diffrn_standards_number '50 frames'
_exptl_absorpt_coefficient_mu 3.211
_exptl_absorpt_correction_T_max 0.5385
_exptl_absorpt_correction_T_min 0.5385
_exptl_absorpt_correction_type multi-scan
_exptl_absorpt_process_details 'Bruker SADABS'
_exptl_crystal_colour ruby_red
_exptl_crystal_density_diffrn 1.491
_exptl_crystal_density_meas ?
_exptl_crystal_density_method 'not measured'
_exptl_crystal_description irregular
_exptl_crystal_F_000 674
_exptl_crystal_size_max 0.22
_exptl_crystal_size_mid 0.22
_exptl_crystal_size_min 0.22
_refine_diff_density_max 2.271
_refine_diff_density_min -1.129
_refine_diff_density_rms 0.112
_refine_ls_extinction_method none
_refine_ls_goodness_of_fit_ref 1.041
_refine_ls_hydrogen_treatment constr
_refine_ls_matrix_type full
_refine_ls_number_parameters 304
_refine_ls_number_reflns 6949
_refine_ls_number_restraints 0
_refine_ls_restrained_S_all 1.041
_refine_ls_R_factor_all 0.0351
_refine_ls_R_factor_gt 0.0314
_refine_ls_shift/su_max 0.007
_refine_ls_shift/su_mean 0.000
_refine_ls_structure_factor_coef Fsqd
_refine_ls_weighting_details 'calc w=1/[\s^2^(Fo^2^)+(0.0348P)^2^+4.7511P] where P=(Fo^2^+2Fc^2^)/3'
_refine_ls_weighting_scheme calc
_refine_ls_wR_factor_gt 0.0786
_refine_ls_wR_factor_ref 0.0812
_reflns_number_gt 6403
_reflns_number_total 6949
_reflns_threshold_expression >2sigma(I)
_cod_data_source_file ic0502170sup5.cif
_cod_data_source_block dl5
_cod_depositor_comments
;
The following automatic conversions were performed:

'_symmetry_cell_setting' value 'Triclinic' changed to 'triclinic'
according to /home/saulius/struct/CIF-dictionaries/cif_core.dic
dictionary named 'cif_core.dic' version 2.4.2 from 2011-04-26.

Automatic conversion script
Id: cif_fix_values 1891 2012-01-12 08:04:46Z andrius 

The following automatic conversions were performed:

'_exptl_crystal_density_meas' value 'none' was changed to '?' - the
value is perceived as not measured.

Automatic conversion script
Id: cif_fix_values 3008 2015-01-20 13:52:24Z robertas 
;
_cod_original_sg_symbol_H-M P-1
_cod_database_code 4331507

loop_
_symmetry_equiv_pos_as_xyz
'x, y, z'
'-x, -y, -z'

loop_
_atom_site_label
_atom_site_type_symbol
_atom_site_fract_x
_atom_site_fract_y
_atom_site_fract_z
_atom_site_U_iso_or_equiv
_atom_site_adp_type
_atom_site_occupancy
_atom_site_symmetry_multiplicity
_atom_site_calc_flag
_atom_site_refinement_flags
Sm1 Sm 0.052510(16) 0.623304(16) 0.191383(12) 0.01928(6) Uani 1 1 d .
Se1 Se -0.11851(3) 0.57725(4) -0.00681(2) 0.02442(8) Uani 1 1 d .
C1 C -0.1771(4) 0.5469(4) 0.2407(3) 0.0311(8) Uani 1 1 d .
C2 C -0.0836(5) 0.6043(4) 0.3315(3) 0.0365(9) Uani 1 1 d .
C3 C 0.0089(4) 0.5172(5) 0.3276(3) 0.0396(10) Uani 1 1 d .
C4 C -0.0268(4) 0.4069(4) 0.2368(3) 0.0350(9) Uani 1 1 d .
C5 C -0.1428(4) 0.4233(4) 0.1836(3) 0.0291(8) Uani 1 1 d .
C6 C -0.2974(5) 0.6031(6) 0.2169(5) 0.0600(15) Uani 1 1 d .
H6A H -0.3721 0.5655 0.2396 0.090 Uiso 1 1 calc R
H6B H -0.3214 0.5775 0.1457 0.090 Uiso 1 1 calc R
H6C H -0.2775 0.7029 0.2499 0.090 Uiso 1 1 calc R
C7 C -0.1010(7) 0.7184(5) 0.4220(4) 0.0663(18) Uani 1 1 d .
H7A H -0.1547 0.6802 0.4587 0.100 Uiso 1 1 calc R
H7B H -0.1462 0.7827 0.4024 0.100 Uiso 1 1 calc R
H7C H -0.0134 0.7665 0.4635 0.100 Uiso 1 1 calc R
C8 C 0.1174(6) 0.5253(7) 0.4104(5) 0.073(2) Uani 1 1 d .
H8A H 0.0795 0.4806 0.4505 0.109 Uiso 1 1 calc R
H8B H 0.1557 0.6213 0.4514 0.109 Uiso 1 1 calc R
H8C H 0.1873 0.4792 0.3830 0.109 Uiso 1 1 calc R
C9 C 0.0354(6) 0.2813(6) 0.2029(5) 0.0677(19) Uani 1 1 d .
H9A H -0.0050 0.2134 0.2260 0.101 Uiso 1 1 calc R
H9B H 0.1315 0.3068 0.2298 0.101 Uiso 1 1 calc R
H9C H 0.0198 0.2426 0.1310 0.101 Uiso 1 1 calc R
C10 C -0.2259(6) 0.3232(5) 0.0884(3) 0.0554(14) Uani 1 1 d .
H10A H -0.2908 0.2593 0.1010 0.083 Uiso 1 1 calc R
H10B H -0.1684 0.2725 0.0478 0.083 Uiso 1 1 calc R
H10C H -0.2731 0.3721 0.0539 0.083 Uiso 1 1 calc R
C11 C 0.1850(4) 0.8669(3) 0.2002(3) 0.0246(7) Uani 1 1 d .
C12 C 0.1295(4) 0.8977(4) 0.2864(3) 0.0269(7) Uani 1 1 d .
C13 C 0.2008(4) 0.8466(4) 0.3499(3) 0.0294(8) Uani 1 1 d .
C14 C 0.2949(4) 0.7780(4) 0.3016(3) 0.0302(8) Uani 1 1 d .
C15 C 0.2867(3) 0.7922(4) 0.2091(3) 0.0266(7) Uani 1 1 d .
C16 C 0.1522(4) 0.9233(4) 0.1226(3) 0.0322(8) Uani 1 1 d .
H16A H 0.2118 1.0113 0.1404 0.048 Uiso 1 1 calc R
H16B H 0.0595 0.9362 0.1174 0.048 Uiso 1 1 calc R
H16C H 0.1638 0.8592 0.0594 0.048 Uiso 1 1 calc R
C17 C 0.0259(4) 0.9849(4) 0.3109(3) 0.0350(8) Uani 1 1 d .
H17A H 0.0699 1.0811 0.3449 0.052 Uiso 1 1 calc R
H17B H -0.0252 0.9571 0.3535 0.052 Uiso 1 1 calc R
H17C H -0.0343 0.9735 0.2502 0.052 Uiso 1 1 calc R
C18 C 0.2044(5) 0.8906(5) 0.4583(3) 0.0428(10) Uani 1 1 d .
H18A H 0.2693 0.9760 0.4939 0.064 Uiso 1 1 calc R
H18B H 0.2302 0.8196 0.4803 0.064 Uiso 1 1 calc R
H18C H 0.1159 0.9049 0.4713 0.064 Uiso 1 1 calc R
C19 C 0.4023(4) 0.7232(5) 0.3471(3) 0.0413(10) Uani 1 1 d .
H19A H 0.4795 0.7970 0.3829 0.062 Uiso 1 1 calc R
H19B H 0.4290 0.6503 0.2954 0.062 Uiso 1 1 calc R
H19C H 0.3681 0.6865 0.3927 0.062 Uiso 1 1 calc R
C20 C 0.3864(4) 0.7539(4) 0.1440(3) 0.0352(9) Uani 1 1 d .
H20A H 0.4616 0.8307 0.1644 0.053 Uiso 1 1 calc R
H20B H 0.3436 0.7320 0.0757 0.053 Uiso 1 1 calc R
H20C H 0.4188 0.6741 0.1495 0.053 Uiso 1 1 calc R
C21 C -0.2373(3) 0.6935(3) -0.0250(2) 0.0217(6) Uani 1 1 d .
C22 C -0.2334(4) 0.8200(4) 0.0460(3) 0.0332(8) Uani 1 1 d .
H22A H -0.1711 0.8506 0.1064 0.040 Uiso 1 1 calc R
C23 C -0.3195(4) 0.9033(4) 0.0302(4) 0.0414(10) Uani 1 1 d .
H23A H -0.3164 0.9899 0.0801 0.050 Uiso 1 1 calc R
C24 C -0.4095(4) 0.8608(5) -0.0578(4) 0.0399(10) Uani 1 1 d .
H24A H -0.4671 0.9186 -0.0691 0.048 Uiso 1 1 calc R
C25 C -0.4149(5) 0.7353(5) -0.1279(3) 0.0454(11) Uani 1 1 d .
H25A H -0.4773 0.7053 -0.1883 0.054 Uiso 1 1 calc R
C26 C -0.3301(4) 0.6504(5) -0.1124(3) 0.0380(9) Uani 1 1 d .
H26A H -0.3358 0.5627 -0.1618 0.046 Uiso 1 1 calc R
C27 C 0.4895(4) 0.2262(5) 0.3720(3) 0.078(2) Uani 1 1 d G
C28 C 0.5783(5) 0.3418(4) 0.3816(3) 0.104(3) Uani 1 1 d G
H28A H 0.5568 0.4297 0.4094 0.125 Uiso 1 1 calc R
C29 C 0.6983(5) 0.3287(5) 0.3504(3) 0.086(3) Uani 1 1 d G
H29A H 0.7590 0.4077 0.3570 0.103 Uiso 1 1 calc R
C30 C 0.7297(4) 0.2001(6) 0.3097(3) 0.090(3) Uani 1 1 d G
H30A H 0.8117 0.1912 0.2884 0.108 Uiso 1 1 calc R
C31 C 0.6409(4) 0.0846(4) 0.3001(3) 0.097(3) Uani 1 1 d G
H31A H 0.6623 -0.0034 0.2723 0.116 Uiso 1 1 calc R
C32 C 0.5208(4) 0.0976(4) 0.3312(3) 0.0613(15) Uani 1 1 d G
H32A H 0.4602 0.0186 0.3247 0.074 Uiso 1 1 calc R
C33 C 0.3698(8) 0.2314(10) 0.3983(6) 0.108(3) Uani 1 1 d .
H33A H 0.3589 0.3268 0.4254 0.162 Uiso 1 1 calc R
H33B H 0.3648 0.1917 0.4479 0.162 Uiso 1 1 calc R
H33C H 0.2989 0.1796 0.3405 0.162 Uiso 1 1 calc R

loop_
_atom_site_aniso_label
_atom_site_aniso_U_11
_atom_site_aniso_U_22
_atom_site_aniso_U_33
_atom_site_aniso_U_23
_atom_site_aniso_U_13
_atom_site_aniso_U_12
Sm1 0.02326(9) 0.01874(9) 0.01670(9) 0.00653(6) 0.00477(6) 0.00703(6)
Se1 0.02954(18) 0.02601(17) 0.01958(16) 0.00752(13) 0.00459(13) 0.01589(14)
C1 0.0321(19) 0.0339(19) 0.039(2) 0.0208(17) 0.0190(16) 0.0147(16)
C2 0.053(2) 0.0301(19) 0.0261(18) 0.0072(16) 0.0210(17) 0.0023(17)
C3 0.041(2) 0.052(3) 0.034(2) 0.029(2) 0.0045(17) 0.0034(19)
C4 0.044(2) 0.0312(19) 0.048(2) 0.0279(18) 0.0250(19) 0.0166(17)
C5 0.037(2) 0.0257(17) 0.0269(17) 0.0107(14) 0.0142(15) 0.0030(15)
C6 0.035(2) 0.084(4) 0.100(4) 0.065(4) 0.036(3) 0.034(3)
C7 0.099(5) 0.039(3) 0.052(3) 0.000(2) 0.050(3) 0.000(3)
C8 0.063(3) 0.104(5) 0.067(4) 0.068(4) -0.015(3) -0.008(3)
C9 0.086(4) 0.056(3) 0.115(5) 0.066(4) 0.071(4) 0.048(3)
C10 0.068(3) 0.047(3) 0.035(2) 0.007(2) 0.014(2) -0.022(2)
C11 0.0274(17) 0.0196(15) 0.0235(16) 0.0060(13) 0.0037(13) 0.0011(13)
C12 0.0317(18) 0.0206(16) 0.0232(16) 0.0032(13) 0.0050(14) 0.0038(14)
C13 0.0344(19) 0.0264(17) 0.0195(16) 0.0021(14) 0.0023(14) 0.0013(15)
C14 0.0285(18) 0.0287(18) 0.0265(18) 0.0059(15) -0.0015(14) 0.0027(14)
C15 0.0236(16) 0.0251(17) 0.0253(17) 0.0047(14) 0.0018(13) 0.0025(13)
C16 0.042(2) 0.0279(18) 0.0300(19) 0.0133(15) 0.0112(16) 0.0082(16)
C17 0.040(2) 0.0301(19) 0.032(2) 0.0065(16) 0.0105(16) 0.0116(16)
C18 0.054(3) 0.044(2) 0.0215(18) 0.0053(17) 0.0045(17) 0.002(2)
C19 0.038(2) 0.047(2) 0.034(2) 0.0131(19) -0.0043(17) 0.0135(19)
C20 0.0240(18) 0.042(2) 0.033(2) 0.0076(17) 0.0060(15) 0.0056(16)
C21 0.0211(15) 0.0257(16) 0.0232(16) 0.0123(13) 0.0068(12) 0.0104(13)
C22 0.0302(19) 0.0297(19) 0.035(2) 0.0070(16) 0.0001(15) 0.0133(15)
C23 0.041(2) 0.030(2) 0.054(3) 0.0127(19) 0.009(2) 0.0183(18)
C24 0.030(2) 0.054(3) 0.056(3) 0.037(2) 0.0158(18) 0.0234(19)
C25 0.039(2) 0.063(3) 0.037(2) 0.021(2) -0.0017(18) 0.023(2)
C26 0.040(2) 0.043(2) 0.0259(19) 0.0069(17) -0.0020(16) 0.0176(18)
C27 0.066(4) 0.107(6) 0.053(3) 0.040(4) -0.009(3) -0.014(4)
C28 0.108(6) 0.131(7) 0.043(3) 0.043(4) -0.035(4) -0.061(5)
C29 0.125(6) 0.072(4) 0.036(3) 0.027(3) -0.019(3) -0.041(4)
C30 0.066(4) 0.140(7) 0.048(3) 0.038(4) 0.001(3) -0.030(4)
C31 0.098(6) 0.117(7) 0.061(4) 0.032(4) 0.001(4) -0.007(5)
C32 0.050(3) 0.077(4) 0.044(3) 0.022(3) -0.002(2) -0.018(3)
C33 0.080(5) 0.128(8) 0.094(6) 0.045(6) -0.029(5) -0.008(5)

loop_
_atom_type_symbol
_atom_type_description
_atom_type_scat_dispersion_real
_atom_type_scat_dispersion_imag
_atom_type_scat_source
C C 0.0033 0.0016 'International Tables Vol C Tables 4.2.6.8 and 6.1.1.4'
H H 0.0000 0.0000 'International Tables Vol C Tables 4.2.6.8 and 6.1.1.4'
Se Se -0.0929 2.2259 'International Tables Vol C Tables 4.2.6.8 and 6.1.1.4'
Sm Sm -0.1638 3.4418 'International Tables Vol C Tables 4.2.6.8 and 6.1.1.4'

loop_
_geom_angle_atom_site_label_1
_geom_angle_atom_site_label_2
_geom_angle_atom_site_label_3
_geom_angle
_geom_angle_site_symmetry_1
_geom_angle_site_symmetry_3
Se1 Sm1 Se1 62.017(11) 2_565 .
Cnt1 Sm1 Se1 105.3 . .
Cnt2 Sm1 Se1 116.5 . .
Cnt1 Sm1 Se1 109.8 2_565 .
Cnt2 Sm1 Se1 113.0 2_565 .
Cnt1 Sm1 Cnt2 130.1 . .
C1 Sm1 C4 50.08(12) . .
C1 Sm1 C5 30.31(11) . .
C4 Sm1 C5 30.21(13) . .
C1 Sm1 C12 107.84(12) . .
C4 Sm1 C12 137.46(12) . .
C5 Sm1 C12 137.95(11) . .
C1 Sm1 C3 49.91(13) . .
C4 Sm1 C3 29.97(14) . .
C5 Sm1 C3 49.59(12) . .
C12 Sm1 C3 107.58(13) . .
C1 Sm1 C2 30.41(13) . .
C4 Sm1 C2 49.74(12) . .
C5 Sm1 C2 49.81(11) . .
C12 Sm1 C2 91.99(11) . .
C3 Sm1 C2 30.02(14) . .
C1 Sm1 C11 133.76(11) . .
C4 Sm1 C11 162.24(13) . .
C5 Sm1 C11 162.12(11) . .
C12 Sm1 C11 30.43(10) . .
C3 Sm1 C11 134.25(12) . .
C2 Sm1 C11 122.41(11) . .
C1 Sm1 C14 132.38(12) . .
C4 Sm1 C14 113.40(13) . .
C5 Sm1 C14 141.79(12) . .
C12 Sm1 C14 49.75(11) . .
C3 Sm1 C14 92.77(13) . .
C2 Sm1 C14 102.32(13) . .
C11 Sm1 C14 49.70(11) . .
C1 Sm1 C15 156.36(12) . .
C4 Sm1 C15 137.88(12) . .
C5 Sm1 C15 167.64(12) . .
C12 Sm1 C15 49.89(11) . .
C3 Sm1 C15 122.67(12) . .
C2 Sm1 C15 130.08(12) . .
C11 Sm1 C15 30.00(11) . .
C14 Sm1 C15 30.22(11) . .
C1 Sm1 C13 107.76(12) . .
C4 Sm1 C13 113.49(13) . .
C5 Sm1 C13 130.27(11) . .
C12 Sm1 C13 30.06(11) . .
C3 Sm1 C13 84.71(13) . .
C2 Sm1 C13 81.11(12) . .
C11 Sm1 C13 49.59(11) . .
C14 Sm1 C13 29.78(11) . .
C15 Sm1 C13 49.46(11) . .
C1 Sm1 Se1 116.74(9) . 2_565
C4 Sm1 Se1 87.40(9) . 2_565
C5 Sm1 Se1 88.69(8) . 2_565
C12 Sm1 Se1 131.92(8) . 2_565
C3 Sm1 Se1 114.31(11) . 2_565
C2 Sm1 Se1 135.93(9) . 2_565
C11 Sm1 Se1 101.59(7) . 2_565
C14 Sm1 Se1 104.57(8) . 2_565
C15 Sm1 Se1 86.89(7) . 2_565
C13 Sm1 Se1 133.73(8) . 2_565
C1 Sm1 Se1 86.18(9) . .
C4 Sm1 Se1 107.56(10) . .
C5 Sm1 Se1 81.68(8) . .
C12 Sm1 Se1 105.94(8) . .
C3 Sm1 Se1 130.97(9) . .
C2 Sm1 Se1 115.78(10) . .
C11 Sm1 Se1 90.20(7) . .
C14 Sm1 Se1 136.26(8) . .
C15 Sm1 Se1 106.27(8) . .
C13 Sm1 Se1 135.79(8) . .
C21 Se1 Sm1 116.83(10) . 2_565
C21 Se1 Sm1 123.73(10) . .
Sm1 Se1 Sm1 117.983(11) 2_565 .
C5 C1 C2 107.7(3) . .
C5 C1 C6 127.4(4) . .
C2 C1 C6 124.7(4) . .
C5 C1 Sm1 75.2(2) . .
C2 C1 Sm1 76.0(2) . .
C6 C1 Sm1 119.6(3) . .
C3 C2 C1 107.5(3) . .
C3 C2 C7 126.4(5) . .
C1 C2 C7 124.8(5) . .
C3 C2 Sm1 74.6(2) . .
C1 C2 Sm1 73.5(2) . .
C7 C2 Sm1 128.1(3) . .
C4 C3 C2 108.5(4) . .
C4 C3 C8 123.5(5) . .
C2 C3 C8 127.5(5) . .
C4 C3 Sm1 74.2(2) . .
C2 C3 Sm1 75.3(2) . .
C8 C3 Sm1 123.4(3) . .
C3 C4 C5 108.2(4) . .
C3 C4 C9 127.6(5) . .
C5 C4 C9 123.9(5) . .
C3 C4 Sm1 75.8(2) . .
C5 C4 Sm1 75.2(2) . .
C9 C4 Sm1 120.5(3) . .
C4 C5 C1 108.1(3) . .
C4 C5 C10 127.2(4) . .
C1 C5 C10 124.4(4) . .
C4 C5 Sm1 74.6(2) . .
C1 C5 Sm1 74.5(2) . .
C10 C5 Sm1 121.8(3) . .
C15 C11 C12 107.9(3) . .
C15 C11 C16 127.3(3) . .
C12 C11 C16 124.2(3) . .
C15 C11 Sm1 75.5(2) . .
C12 C11 Sm1 73.9(2) . .
C16 C11 Sm1 123.1(2) . .
C13 C12 C11 108.0(3) . .
C13 C12 C17 125.9(3) . .
C11 C12 C17 125.7(3) . .
C13 C12 Sm1 77.0(2) . .
C11 C12 Sm1 75.63(19) . .
C17 C12 Sm1 119.7(2) . .
C14 C13 C12 108.1(3) . .
C14 C13 C18 124.3(4) . .
C12 C13 C18 125.5(4) . .
C14 C13 Sm1 74.5(2) . .
C12 C13 Sm1 73.0(2) . .
C18 C13 Sm1 131.4(3) . .
C13 C14 C15 108.1(3) . .
C13 C14 C19 125.6(4) . .
C15 C14 C19 125.3(4) . .
C13 C14 Sm1 75.8(2) . .
C15 C14 Sm1 75.0(2) . .
C19 C14 Sm1 124.1(3) . .
C11 C15 C14 107.8(3) . .
C11 C15 C20 127.6(3) . .
C14 C15 C20 123.9(3) . .
C11 C15 Sm1 74.5(2) . .
C14 C15 Sm1 74.8(2) . .
C20 C15 Sm1 124.5(2) . .
C22 C21 C26 118.5(3) . .
C22 C21 Se1 122.0(3) . .
C26 C21 Se1 119.5(3) . .
C21 C22 C23 120.7(4) . .
C24 C23 C22 120.3(4) . .
C25 C24 C23 119.3(4) . .
C24 C25 C26 120.8(4) . .
C21 C26 C25 120.3(4) . .
C33 C27 C28 123.0(5) . .
C33 C27 C32 117.0(5) . .
C28 C27 C32 120.0 . .
C27 C28 C29 120.0 . .
C30 C29 C28 120.0 . .
C29 C30 C31 120.0 . .
C32 C31 C30 120.0 . .
C31 C32 C27 120.0 . .

loop_
_geom_bond_atom_site_label_1
_geom_bond_atom_site_label_2
_geom_bond_distance
_geom_bond_site_symmetry_2
Sm1 C1 2.693(4) .
Sm1 C4 2.695(4) .
Sm1 C5 2.703(4) .
Sm1 C12 2.710(3) .
Sm1 C3 2.716(4) .
Sm1 C2 2.725(4) .
Sm1 C11 2.731(3) .
Sm1 C14 2.743(4) .
Sm1 C15 2.745(4) .
Sm1 C13 2.760(3) .
Sm1 Se1 3.0478(4) 2_565
Sm1 Se1 3.0558(4) .
Se1 C21 1.912(3) .
Se1 Sm1 3.0478(4) 2_565
Sm1 Cnt1 2.427 .
Sm1 Cnt2 2.456 .
C1 C5 1.411(5) .
C1 C2 1.421(6) .
C1 C6 1.500(6) .
C2 C3 1.409(6) .
C2 C7 1.510(6) .
C3 C4 1.400(6) .
C3 C8 1.514(6) .
C4 C5 1.406(6) .
C4 C9 1.514(6) .
C5 C10 1.491(6) .
C11 C15 1.417(5) .
C11 C12 1.428(5) .
C11 C16 1.501(5) .
C12 C13 1.419(5) .
C12 C17 1.505(5) .
C13 C14 1.414(5) .
C13 C18 1.504(5) .
C14 C15 1.431(5) .
C14 C19 1.507(5) .
C15 C20 1.509(5) .
C21 C22 1.376(5) .
C21 C26 1.390(5) .
C22 C23 1.390(5) .
C23 C24 1.381(6) .
C24 C25 1.361(7) .
C25 C26 1.393(6) .
C27 C33 1.350(10) .
C27 C28 1.3900 .
C27 C32 1.3900 .
C28 C29 1.3900 .
C29 C30 1.3900 .
C30 C31 1.3900 .
C31 C32 1.3900 .
